data_2233748
loop_
_publ_author_name
'Topf, Christoph'
'Leitner, Sebastian'
'Monkowius, Uwe'

_publ_section_title
;
 \m~3~-Chlorido-tris(bis{1-[2-(dimethylamino)ethyl]-3-methylimidazol-2-ylidene}silver(I))
 dichloride
;
_journal_coeditor_code BT5811
_journal_issue 3
_journal_name_full 'Acta Crystallographica Section E'
_journal_page_first m272
_journal_paper_doi 10.1107/S1600536812004473
_journal_volume 68
_journal_year 2012
_chemical_formula_iupac '[Ag (C8 H15 N3)2] Cl'
_chemical_formula_moiety 'C16 H30 Ag N6 +, Cl -'
_chemical_formula_sum 'C16 H30 Ag Cl N6'
_chemical_formula_weight 439.78
_chemical_name_systematic
;
\m~3~-Chlorido-tris(bis{1-[2-(dimethylamino)ethyl]-3-methylimidazol-2-
ylidene}silver(I)) dichloride
;
_space_group_crystal_system trigonal
_space_group_IT_number 167
_space_group_name_Hall '-R 3 2"c'
_space_group_name_H-M_alt 'R -3 c'
_symmetry_space_group_name_Hall '-R 3 2"c'
_symmetry_space_group_name_H-M 'R -3 c :H'
_atom_sites_solution_hydrogens geom
_atom_sites_solution_primary direct
_atom_sites_solution_secondary difmap
_audit_creation_method 'APEX2 v2010.1-2'
_cell_angle_alpha 90
_cell_angle_beta 90
_cell_angle_gamma 120
_cell_formula_units_Z 18
_cell_length_a 12.7300(16)
_cell_length_b 12.7300(16)
_cell_length_c 66.789(12)
_cell_measurement_temperature 200.(2)
_cell_volume 9373(2)
_computing_cell_refinement 'SAINT (Bruker, 2009)'
_computing_data_collection 'APEX2 (Bruker, 2009)'
_computing_data_reduction 'SAINT (Bruker, 2009)'
_computing_molecular_graphics 'ORTEP-3 (Farrugia, 1997)'
_computing_publication_material 'publCIF (Westrip, 2010)'
_computing_structure_refinement 'SHELXL97 (Sheldrick, 2008)'
_computing_structure_solution 'SHELXS97 (Sheldrick, 2008)'
_diffrn_ambient_temperature 200.(2)
_diffrn_measured_fraction_theta_full 0.998
_diffrn_measured_fraction_theta_max 0.998
_diffrn_measurement_device_type 'Bruker SMART X2S'
_diffrn_measurement_method \w
_diffrn_radiation_monochromator 'doubly curved silicon crystal'
_diffrn_radiation_source 'sealed MicroFocus tube'
_diffrn_radiation_type 'Mo K\a'
_diffrn_radiation_wavelength 0.71073
_diffrn_reflns_av_R_equivalents 0.0601
_diffrn_reflns_av_sigmaI/netI 0.0279
_diffrn_reflns_limit_h_max 14
_diffrn_reflns_limit_h_min -15
_diffrn_reflns_limit_k_max 15
_diffrn_reflns_limit_k_min -15
_diffrn_reflns_limit_l_max 79
_diffrn_reflns_limit_l_min -79
_diffrn_reflns_number 18593
_diffrn_reflns_theta_full 25.10
_diffrn_reflns_theta_max 25.10
_diffrn_reflns_theta_min 3.06
_exptl_absorpt_coefficient_mu 1.106
_exptl_absorpt_correction_T_max 0.73
_exptl_absorpt_correction_T_min 0.61
_exptl_absorpt_correction_type multi-scan
_exptl_absorpt_process_details '(SADABS; Bruker, 2009)'
_exptl_crystal_colour colourless
_exptl_crystal_density_diffrn 1.434
_exptl_crystal_density_method 'not measured'
_exptl_crystal_description prism
_exptl_crystal_F_000 4176
_exptl_crystal_size_max 0.50
_exptl_crystal_size_mid 0.36
_exptl_crystal_size_min 0.31
_refine_diff_density_max 1.275
_refine_diff_density_min -0.458
_refine_ls_extinction_method none
_refine_ls_goodness_of_fit_ref 1.028
_refine_ls_hydrogen_treatment constr
_refine_ls_matrix_type full
_refine_ls_number_parameters 113
_refine_ls_number_reflns 1859
_refine_ls_number_restraints 0
_refine_ls_restrained_S_all 1.028
_refine_ls_R_factor_all 0.0422
_refine_ls_R_factor_gt 0.0343
_refine_ls_shift/su_max 0.001
_refine_ls_shift/su_mean 0.000
_refine_ls_structure_factor_coef Fsqd
_refine_ls_weighting_details 'calc w=1/[\s^2^(Fo^2^)+(0.0504P)^2^+47.4314P] where P=(Fo^2^+2Fc^2^)/3'
_refine_ls_weighting_scheme calc
_refine_ls_wR_factor_gt 0.0894
_refine_ls_wR_factor_ref 0.0947
_reflns_number_gt 1590
_reflns_number_total 1859
_reflns_threshold_expression I>2\s(I)
_cod_data_source_file bt5811.cif
_cod_data_source_block I
_cod_depositor_comments
;

2017-05-12
Z value and formula fixed to values more according to usual
chemical conventions.                 miguel
;
_cod_original_formula_sum 'C48 H90 Ag3 Cl3 N18'
_cod_original_formula_weight 1349.34
_cod_original_formula_moiety 'C48 H90 Ag3 Cl1 N18 2+, 2(Cl -)'
_cod_original_formula_iupac '[Ag3 Cl (C8 H15 N3)2] Cl2'
_cod_original_formula_units_Z 6
_cod_original_cell_volume 9373.(2)
_cod_database_code 2233748
_cod_database_fobs_code 2233748

loop_
_space_group_symop_operation_xyz
'x, y, z'
'-y, x-y, z'
'-x+y, -x, z'
'x-y, -y, -z+1/2'
'-x, -x+y, -z+1/2'
'y, x, -z+1/2'
'x+2/3, y+1/3, z+1/3'
'-y+2/3, x-y+1/3, z+1/3'
'-x+y+2/3, -x+1/3, z+1/3'
'x-y+2/3, -y+1/3, -z+5/6'
'-x+2/3, -x+y+1/3, -z+5/6'
'y+2/3, x+1/3, -z+5/6'
'x+1/3, y+2/3, z+2/3'
'-y+1/3, x-y+2/3, z+2/3'
'-x+y+1/3, -x+2/3, z+2/3'
'x-y+1/3, -y+2/3, -z+7/6'
'-x+1/3, -x+y+2/3, -z+7/6'
'y+1/3, x+2/3, -z+7/6'
'-x, -y, -z'
'y, -x+y, -z'
'x-y, x, -z'
'-x+y, y, z-1/2'
'x, x-y, z-1/2'
'-y, -x, z-1/2'
'-x+2/3, -y+1/3, -z+1/3'
'y+2/3, -x+y+1/3, -z+1/3'
'x-y+2/3, x+1/3, -z+1/3'
'-x+y+2/3, y+1/3, z-1/6'
'x+2/3, x-y+1/3, z-1/6'
'-y+2/3, -x+1/3, z-1/6'
'-x+1/3, -y+2/3, -z+2/3'
'y+1/3, -x+y+2/3, -z+2/3'
'x-y+1/3, x+2/3, -z+2/3'
'-x+y+1/3, y+2/3, z+1/6'
'x+1/3, x-y+2/3, z+1/6'
'-y+1/3, -x+2/3, z+1/6'

loop_
_atom_site_type_symbol
_atom_site_label
_atom_site_fract_x
_atom_site_fract_y
_atom_site_fract_z
_atom_site_U_iso_or_equiv
_atom_site_adp_type
_atom_site_calc_flag
_atom_site_refinement_flags
_atom_site_occupancy
Ag Ag1 0.90085(3) 0.3333 0.0833 0.03038(16) Uani d S 1
C C6 1.1504(3) 0.5164(4) 0.05466(6) 0.0422(9) Uani d . 1
H H6A 1.1374 0.5764 0.0617 0.063 Uiso calc R 1
H H6B 1.2184 0.558 0.0453 0.063 Uiso calc R 1
H H6C 1.1689 0.4703 0.0644 0.063 Uiso calc R 1
C C1 0.9354(3) 0.3530(3) 0.05243(5) 0.0257(7) Uani d . 1
N N2 0.8610(3) 0.2965(3) 0.03679(4) 0.0284(6) Uani d . 1
C C5 0.7252(4) 0.0798(4) 0.03044(7) 0.0543(11) Uani d . 1
H H5A 0.6394 0.0146 0.0315 0.065 Uiso calc R 1
H H5B 0.7471 0.0909 0.0161 0.065 Uiso calc R 1
N N1 1.0411(2) 0.4340(2) 0.04359(4) 0.0271(6) Uani d . 1
C C4 0.7366(3) 0.1961(4) 0.03843(6) 0.0388(9) Uani d . 1
H H4A 0.682 0.2158 0.0308 0.047 Uiso calc R 1
H H4B 0.7112 0.1848 0.0526 0.047 Uiso calc R 1
C C3 0.9192(3) 0.3417(3) 0.01870(6) 0.0358(9) Uani d . 1
H H3 0.8853 0.3163 0.0057 0.043 Uiso calc R 1
C C2 1.0327(3) 0.4284(3) 0.02306(5) 0.0341(8) Uani d . 1
H H2 1.095 0.4766 0.0138 0.041 Uiso calc R 1
N N3 0.8016(3) 0.0410(3) 0.04089(6) 0.0475(9) Uani d . 1
C C8 0.7953(7) -0.0580(6) 0.02927(11) 0.101(2) Uani d . 1
H H8A 0.842 -0.0898 0.036 0.151 Uiso calc R 1
H H8B 0.829 -0.0286 0.0159 0.151 Uiso calc R 1
H H8C 0.7104 -0.1226 0.028 0.151 Uiso calc R 1
C C9 0.7645(7) 0.0065(6) 0.06074(11) 0.114(3) Uani d . 1
H H9A 0.772 0.0761 0.0682 0.172 Uiso calc R 1
H H9B 0.8157 -0.0217 0.067 0.172 Uiso calc R 1
H H9C 0.6797 -0.0591 0.0609 0.172 Uiso calc R 1
Cl Cl1 0.6667 0.3333 0.0833 0.0307(4) Uani d S 1
Cl Cl2 0.3333 0.6667 0.00857(2) 0.0344(3) Uani d S 1

loop_
_atom_site_aniso_label
_atom_site_aniso_U_11
_atom_site_aniso_U_22
_atom_site_aniso_U_33
_atom_site_aniso_U_12
_atom_site_aniso_U_13
_atom_site_aniso_U_23
Ag1 0.0353(2) 0.0290(2) 0.0247(2) 0.01451(11) 0.00056(7) 0.00112(14)
C6 0.032(2) 0.035(2) 0.048(2) 0.0078(17) -0.0022(17) -0.0035(17)
C1 0.0288(17) 0.0288(17) 0.0267(18) 0.0197(15) -0.0005(14) 0.0007(13)
N2 0.0256(14) 0.0345(16) 0.0289(16) 0.0180(13) 0.0007(12) -0.0018(12)
C5 0.040(2) 0.053(3) 0.057(3) 0.013(2) -0.003(2) -0.005(2)
N1 0.0246(14) 0.0259(14) 0.0314(15) 0.0131(12) 0.0013(11) 0.0016(12)
C4 0.0238(18) 0.046(2) 0.044(2) 0.0161(17) -0.0016(15) -0.0062(18)
C3 0.040(2) 0.048(2) 0.0245(19) 0.0255(18) 0.0000(15) 0.0000(15)
C2 0.039(2) 0.039(2) 0.0290(19) 0.0233(17) 0.0095(15) 0.0072(15)
N3 0.0411(19) 0.0327(18) 0.061(2) 0.0126(15) -0.0096(17) -0.0030(16)
C8 0.108(5) 0.066(4) 0.121(6) 0.039(4) 0.011(4) -0.010(4)
C9 0.132(7) 0.081(5) 0.069(4) 0.007(4) -0.034(4) 0.012(3)
Cl1 0.0299(6) 0.0299(6) 0.0323(10) 0.0150(3) 0 0
Cl2 0.0356(5) 0.0356(5) 0.0319(7) 0.0178(3) 0 0

loop_
_atom_type_symbol
_atom_type_description
_atom_type_scat_dispersion_real
_atom_type_scat_dispersion_imag
_atom_type_scat_source
C C 0.0033 0.0016 'International Tables Vol C Tables 4.2.6.8 and 6.1.1.4'
H H 0.0000 0.0000 'International Tables Vol C Tables 4.2.6.8 and 6.1.1.4'
N N 0.0061 0.0033 'International Tables Vol C Tables 4.2.6.8 and 6.1.1.4'
Cl Cl 0.1484 0.1585 'International Tables Vol C Tables 4.2.6.8 and 6.1.1.4'
Ag Ag -0.8971 1.1015 'International Tables Vol C Tables 4.2.6.8 and 6.1.1.4'

loop_
_geom_angle_atom_site_label_1
_geom_angle_atom_site_label_2
_geom_angle_atom_site_label_3
_geom_angle_site_symmetry_1
_geom_angle
C1 Ag1 C1 16_554 162.80(18)
N1 C6 H6A . 109.5
N1 C6 H6B . 109.5
H6A C6 H6B . 109.5
N1 C6 H6C . 109.5
H6A C6 H6C . 109.5
H6B C6 H6C . 109.5
N2 C1 N1 . 103.5(3)
N2 C1 Ag1 . 130.4(3)
N1 C1 Ag1 . 126.0(2)
C1 N2 C3 . 111.5(3)
C1 N2 C4 . 125.0(3)
C3 N2 C4 . 123.4(3)
N3 C5 C4 . 114.0(3)
N3 C5 H5A . 108.8
C4 C5 H5A . 108.8
N3 C5 H5B . 108.8
C4 C5 H5B . 108.8
H5A C5 H5B . 107.7
C1 N1 C2 . 111.9(3)
C1 N1 C6 . 123.7(3)
C2 N1 C6 . 124.4(3)
N2 C4 C5 . 111.3(3)
N2 C4 H4A . 109.4
C5 C4 H4A . 109.4
N2 C4 H4B . 109.4
C5 C4 H4B . 109.4
H4A C4 H4B . 108.0
C2 C3 N2 . 106.6(3)
C2 C3 H3 . 126.7
N2 C3 H3 . 126.7
C3 C2 N1 . 106.5(3)
C3 C2 H2 . 126.8
N1 C2 H2 . 126.8
C9 N3 C8 . 111.8(5)
C9 N3 C5 . 112.2(5)
C8 N3 C5 . 106.3(4)
N3 C8 H8A . 109.5
N3 C8 H8B . 109.5
H8A C8 H8B . 109.5
N3 C8 H8C . 109.5
H8A C8 H8C . 109.5
H8B C8 H8C . 109.5
N3 C9 H9A . 109.5
N3 C9 H9B . 109.5
H9A C9 H9B . 109.5
N3 C9 H9C . 109.5
H9A C9 H9C . 109.5
H9B C9 H9C . 109.5

loop_
_geom_bond_atom_site_label_1
_geom_bond_atom_site_label_2
_geom_bond_site_symmetry_2
_geom_bond_distance
Ag1 C1 16_554 2.099(3)
Ag1 C1 . 2.099(3)
C6 N1 . 1.458(5)
C6 H6A . 0.98
C6 H6B . 0.98
C6 H6C . 0.98
C1 N2 . 1.350(5)
C1 N1 . 1.355(4)
N2 C3 . 1.383(5)
N2 C4 . 1.459(5)
C5 N3 . 1.469(6)
C5 C4 . 1.511(6)
C5 H5A . 0.99
C5 H5B . 0.99
N1 C2 . 1.374(5)
C4 H4A . 0.99
C4 H4B . 0.99
C3 C2 . 1.340(5)
C3 H3 . 0.95
C2 H2 . 0.95
N3 C9 . 1.402(8)
N3 C8 . 1.447(7)
C8 H8A . 0.98
C8 H8B . 0.98
C8 H8C . 0.98
C9 H9A . 0.98
C9 H9B . 0.98
C9 H9C . 0.98
